data_7006120
loop_
_publ_author_name
'Chisholm, Malcolm H.'
'Gallucci, Judith C.'
'Yin, Hongfeng'

_publ_section_title
;
 18-membered cyclic esters derived from glycolide and lactide:
 preparations, structures and coordination to sodium ions.
;
_journal_issue 42
_journal_name_full 'Dalton transactions (Cambridge, England : 2003)'
_journal_page_first 4811
_journal_page_last 4821
_journal_paper_doi 10.1039/b709081a
_journal_year 2007
_chemical_formula_moiety 'C25 H25 B N2'
_chemical_formula_sum 'C25 H25 B N2'
_chemical_formula_weight 364.28
_chemical_name_systematic
;
?
;
_space_group_IT_number 61
_symmetry_cell_setting orthorhombic
_symmetry_space_group_name_Hall '-P 2ac 2ab'
_symmetry_space_group_name_H-M 'P b c a'
_atom_sites_solution_hydrogens geom
_atom_sites_solution_primary direct
_atom_sites_solution_secondary difmap
_audit_creation_method SHELXL-97
_cell_angle_alpha 90.00
_cell_angle_beta 90.00
_cell_angle_gamma 90.00
_cell_formula_units_Z 8
_cell_length_a 15.2297(11)
_cell_length_b 11.7129(8)
_cell_length_c 22.5154(18)
_cell_measurement_temperature 95(2)
_cell_volume 4016.4(5)
_computing_data_reduction 'SAINT, Bruker AXS, 2003'
_computing_structure_refinement 'SHELXL-97 (Sheldrick, 1997)'
_computing_structure_solution 'SHELXS-97 (Sheldrick, 1997)'
_diffrn_ambient_temperature 95(2)
_diffrn_detector 'CCD area detector'
_diffrn_detector_type 'Bruker SMART 6000'
_diffrn_measured_fraction_theta_full 0.998
_diffrn_measured_fraction_theta_max 0.998
_diffrn_measurement_device 'three-circle goniometer with fixed chi'
_diffrn_measurement_device_type 'Bruker Platform goniometer'
_diffrn_measurement_method 'omega and phi scans'
_diffrn_radiation_monochromator 'diamond 1 1 1'
_diffrn_radiation_source synchrotron
_diffrn_radiation_type synchrotron
_diffrn_radiation_wavelength 0.49594
_diffrn_reflns_av_R_equivalents 0.0545
_diffrn_reflns_limit_h_max 18
_diffrn_reflns_limit_h_min -18
_diffrn_reflns_limit_k_max 14
_diffrn_reflns_limit_k_min -13
_diffrn_reflns_limit_l_max 27
_diffrn_reflns_limit_l_min -27
_diffrn_reflns_number 48843
_diffrn_reflns_theta_full 17.51
_diffrn_reflns_theta_max 17.51
_diffrn_reflns_theta_min 1.26
_exptl_absorpt_coefficient_mu 0.015
_exptl_absorpt_correction_type none
_exptl_crystal_colour colorless
_exptl_crystal_density_diffrn 1.205
_exptl_crystal_density_method 'not measured'
_exptl_crystal_description needle
_exptl_crystal_F_000 1552
_exptl_crystal_size_max 0.08
_exptl_crystal_size_mid 0.08
_exptl_crystal_size_min 0.08
_refine_diff_density_max 0.321
_refine_diff_density_min -0.222
_refine_diff_density_rms 0.046
_refine_ls_extinction_coef 0.0060(8)
_refine_ls_extinction_expression Fc^*^=kFc[1+0.001xFc^2^\l^3^/sin(2\q)]^-1/4^
_refine_ls_extinction_method SHELXL
_refine_ls_goodness_of_fit_ref 1.072
_refine_ls_hydrogen_treatment constr
_refine_ls_matrix_type full
_refine_ls_number_parameters 256
_refine_ls_number_reflns 3750
_refine_ls_number_restraints 0
_refine_ls_restrained_S_all 1.072
_refine_ls_R_factor_all 0.0533
_refine_ls_R_factor_gt 0.0442
_refine_ls_shift/su_max 0.002
_refine_ls_shift/su_mean 0.000
_refine_ls_structure_factor_coef Fsqd
_refine_ls_weighting_details 'w=1/[\s^2^(Fo^2^)+(0.0479P)^2^+2.6670P] where P=(Fo^2^+2Fc^2^)/3'
_refine_ls_weighting_scheme calc
_refine_ls_wR_factor_gt 0.1085
_refine_ls_wR_factor_ref 0.1131
_reflns_number_gt 3200
_reflns_number_total 3750
_reflns_threshold_expression >2sigma(I)
_cod_data_source_file b709081a.txt
_cod_data_source_block Chisholm_CMC0438
_cod_original_sg_symbol_H-M Pbca
_cod_database_code 7006120

loop_
_symmetry_equiv_pos_as_xyz
'x, y, z'
'-x+1/2, -y, z+1/2'
'-x, y+1/2, -z+1/2'
'x+1/2, -y+1/2, -z'
'-x, -y, -z'
'x-1/2, y, -z-1/2'
'x, -y-1/2, z-1/2'
'-x-1/2, y-1/2, z'

loop_
_atom_site_label
_atom_site_type_symbol
_atom_site_fract_x
_atom_site_fract_y
_atom_site_fract_z
_atom_site_U_iso_or_equiv
_atom_site_adp_type
_atom_site_occupancy
_atom_site_symmetry_multiplicity
_atom_site_calc_flag
_atom_site_refinement_flags
_atom_site_disorder_assembly
_atom_site_disorder_group
B B 0.32810(11) 0.21363(14) 0.62902(7) 0.0131(3) Uani 1 1 d . . .
C1 C 0.26956(9) 0.20211(12) 0.56834(6) 0.0142(3) Uani 1 1 d . . .
C2 C 0.28576(10) 0.12031(13) 0.52451(7) 0.0180(3) Uani 1 1 d . . .
H2 H 0.3322 0.0672 0.5302 0.022 Uiso 1 1 calc R . .
C3 C 0.23573(11) 0.11434(15) 0.47259(7) 0.0242(4) Uani 1 1 d . . .
H3 H 0.2479 0.0568 0.4440 0.029 Uiso 1 1 calc R . .
C4 C 0.16879(11) 0.19142(15) 0.46261(7) 0.0260(4) Uani 1 1 d . . .
H4 H 0.1356 0.1886 0.4269 0.031 Uiso 1 1 calc R . .
C5 C 0.15057(11) 0.27334(14) 0.50562(7) 0.0235(4) Uani 1 1 d . . .
H5 H 0.1048 0.3271 0.4993 0.028 Uiso 1 1 calc R . .
C6 C 0.19910(10) 0.27683(13) 0.55778(7) 0.0180(3) Uani 1 1 d . . .
H6 H 0.1842 0.3315 0.5873 0.022 Uiso 1 1 calc R . .
C7 C 0.26480(9) 0.22355(13) 0.68724(6) 0.0136(3) Uani 1 1 d . . .
C8 C 0.19923(10) 0.14093(13) 0.69612(7) 0.0179(3) Uani 1 1 d . . .
H8 H 0.1901 0.0849 0.6663 0.022 Uiso 1 1 calc R . .
C9 C 0.14713(10) 0.13775(14) 0.74677(7) 0.0203(3) Uani 1 1 d . . .
H9 H 0.1040 0.0798 0.7513 0.024 Uiso 1 1 calc R . .
C10 C 0.15818(10) 0.21924(14) 0.79058(7) 0.0204(4) Uani 1 1 d . . .
H10 H 0.1239 0.2165 0.8258 0.024 Uiso 1 1 calc R . .
C11 C 0.21972(10) 0.30492(14) 0.78252(7) 0.0194(3) Uani 1 1 d . . .
H11 H 0.2263 0.3627 0.8118 0.023 Uiso 1 1 calc R . .
C12 C 0.27210(9) 0.30670(13) 0.73159(6) 0.0158(3) Uani 1 1 d . . .
H12 H 0.3139 0.3662 0.7269 0.019 Uiso 1 1 calc R . .
C13 C 0.39938(10) 0.10985(12) 0.63535(6) 0.0135(3) Uani 1 1 d . . .
C14 C 0.38882(10) 0.01645(13) 0.67368(6) 0.0171(3) Uani 1 1 d . . .
H14 H 0.3377 0.0125 0.6977 0.021 Uiso 1 1 calc R . .
C15 C 0.45068(11) -0.07064(14) 0.67770(7) 0.0223(4) Uani 1 1 d . . .
H15 H 0.4405 -0.1333 0.7036 0.027 Uiso 1 1 calc R . .
C16 C 0.52680(11) -0.06668(14) 0.64430(7) 0.0232(4) Uani 1 1 d . . .
H16 H 0.5700 -0.1247 0.6481 0.028 Uiso 1 1 calc R . .
C17 C 0.53901(11) 0.02349(14) 0.60517(8) 0.0239(4) Uani 1 1 d . . .
H17 H 0.5905 0.0268 0.5814 0.029 Uiso 1 1 calc R . .
C18 C 0.47612(10) 0.10870(14) 0.60074(7) 0.0204(3) Uani 1 1 d . . .
H18 H 0.4853 0.1689 0.5731 0.024 Uiso 1 1 calc R . .
C19 C 0.45365(10) 0.34601(13) 0.66404(7) 0.0163(3) Uani 1 1 d . . .
H19 H 0.4605 0.2916 0.6950 0.020 Uiso 1 1 calc R . .
C20 C 0.51066(10) 0.43549(13) 0.66225(7) 0.0189(3) Uani 1 1 d . . .
H20 H 0.5546 0.4428 0.6919 0.023 Uiso 1 1 calc R . .
C21 C 0.50466(10) 0.51747(12) 0.61636(7) 0.0160(3) Uani 1 1 d . . .
C22 C 0.43332(10) 0.50328(13) 0.57699(7) 0.0163(3) Uani 1 1 d . . .
H22 H 0.4232 0.5579 0.5466 0.020 Uiso 1 1 calc R . .
C23 C 0.37871(10) 0.41095(12) 0.58254(6) 0.0140(3) Uani 1 1 d . . .
H23 H 0.3316 0.4039 0.5552 0.017 Uiso 1 1 calc R . .
C24 C 0.55768(13) 0.68298(15) 0.56165(8) 0.0296(4) Uani 1 1 d . . .
H24A H 0.5432 0.6420 0.5250 0.044 Uiso 1 1 calc R . .
H24B H 0.6140 0.7223 0.5568 0.044 Uiso 1 1 calc R . .
H24C H 0.5116 0.7391 0.5702 0.044 Uiso 1 1 calc R . .
C25 C 0.63303(13) 0.61843(16) 0.65401(10) 0.0399(5) Uani 1 1 d . . .
H25A H 0.6069 0.6354 0.6928 0.060 Uiso 1 1 calc R . .
H25B H 0.6706 0.6822 0.6418 0.060 Uiso 1 1 calc R . .
H25C H 0.6683 0.5487 0.6568 0.060 Uiso 1 1 calc R . .
N1 N 0.38765(8) 0.32957(10) 0.62437(5) 0.0125(3) Uani 1 1 d . . .
N2 N 0.56379(9) 0.60222(11) 0.61049(6) 0.0225(3) Uani 1 1 d . . .

loop_
_atom_site_aniso_label
_atom_site_aniso_U_11
_atom_site_aniso_U_22
_atom_site_aniso_U_33
_atom_site_aniso_U_23
_atom_site_aniso_U_13
_atom_site_aniso_U_12
B 0.0141(8) 0.0116(7) 0.0136(8) 0.0021(6) 0.0000(6) -0.0014(6)
C1 0.0143(7) 0.0144(7) 0.0137(7) 0.0038(6) 0.0012(5) -0.0048(6)
C2 0.0191(8) 0.0187(8) 0.0161(7) 0.0013(6) 0.0017(6) -0.0033(6)
C3 0.0289(9) 0.0284(9) 0.0154(8) -0.0039(7) 0.0010(7) -0.0071(7)
C4 0.0283(9) 0.0344(10) 0.0154(8) 0.0055(7) -0.0073(7) -0.0109(8)
C5 0.0206(8) 0.0247(9) 0.0253(8) 0.0092(7) -0.0069(7) -0.0039(7)
C6 0.0175(8) 0.0184(8) 0.0182(8) 0.0022(6) -0.0014(6) -0.0035(6)
C7 0.0121(7) 0.0160(7) 0.0126(7) 0.0032(6) -0.0025(5) 0.0040(6)
C8 0.0169(8) 0.0204(8) 0.0165(7) -0.0018(6) -0.0007(6) -0.0011(6)
C9 0.0152(8) 0.0236(8) 0.0222(8) 0.0031(7) 0.0028(6) -0.0012(6)
C10 0.0163(7) 0.0283(9) 0.0166(8) 0.0039(6) 0.0049(6) 0.0076(7)
C11 0.0214(8) 0.0206(8) 0.0163(8) -0.0043(6) -0.0012(6) 0.0081(6)
C12 0.0144(7) 0.0151(7) 0.0178(7) 0.0015(6) -0.0022(6) 0.0042(6)
C13 0.0158(7) 0.0135(7) 0.0111(7) -0.0006(6) -0.0026(6) -0.0018(6)
C14 0.0210(8) 0.0153(7) 0.0150(7) 0.0005(6) 0.0006(6) -0.0019(6)
C15 0.0342(9) 0.0153(8) 0.0173(7) 0.0028(6) -0.0025(7) 0.0019(7)
C16 0.0276(9) 0.0175(8) 0.0246(8) -0.0040(7) -0.0060(7) 0.0091(7)
C17 0.0210(8) 0.0230(8) 0.0278(9) -0.0013(7) 0.0050(7) 0.0056(7)
C18 0.0215(8) 0.0189(8) 0.0208(8) 0.0043(6) 0.0040(6) 0.0017(6)
C19 0.0156(7) 0.0160(8) 0.0174(7) 0.0012(6) -0.0034(6) 0.0031(6)
C20 0.0148(7) 0.0184(8) 0.0235(8) -0.0020(6) -0.0066(6) 0.0027(6)
C21 0.0133(7) 0.0127(7) 0.0221(8) -0.0049(6) 0.0028(6) 0.0011(6)
C22 0.0197(8) 0.0132(7) 0.0160(7) 0.0008(6) 0.0019(6) -0.0005(6)
C23 0.0139(7) 0.0161(7) 0.0121(7) 0.0004(6) 0.0001(5) 0.0010(6)
C24 0.0394(10) 0.0238(9) 0.0257(9) -0.0032(7) 0.0057(8) -0.0169(8)
C25 0.0312(10) 0.0226(9) 0.0659(14) 0.0029(9) -0.0224(10) -0.0107(8)
N1 0.0112(6) 0.0122(6) 0.0142(6) 0.0004(5) 0.0006(5) 0.0013(5)
N2 0.0191(7) 0.0150(7) 0.0335(8) -0.0022(6) -0.0020(6) -0.0042(5)

loop_
_atom_type_symbol
_atom_type_description
_atom_type_scat_dispersion_real
_atom_type_scat_dispersion_imag
_atom_type_scat_source
C C 0.0007 0.0007 'International Tables Vol C Tables 4.2.6.8 and 6.1.1.4'
H H 0.0000 0.0000 'International Tables Vol C Tables 4.2.6.8 and 6.1.1.4'
N N 0.0018 0.0015 'International Tables Vol C Tables 4.2.6.8 and 6.1.1.4'
B B 0.0003 0.0003 'International Tables Vol C Tables 4.2.6.8 and 6.1.1.4'

loop_
_geom_angle_atom_site_label_1
_geom_angle_atom_site_label_2
_geom_angle_atom_site_label_3
_geom_angle
_geom_angle_site_symmetry_1
_geom_angle_site_symmetry_3
_geom_angle_publ_flag
C7 B C13 112.03(12) . . ?
C7 B N1 108.65(11) . . ?
C13 B N1 104.74(11) . . ?
C7 B C1 110.77(12) . . ?
C13 B C1 111.89(12) . . ?
N1 B C1 108.47(11) . . ?
C2 C1 C6 116.25(14) . . ?
C2 C1 B 123.36(13) . . ?
C6 C1 B 120.39(13) . . ?
C3 C2 C1 121.94(15) . . ?
C3 C2 H2 119.0 . . ?
C1 C2 H2 119.0 . . ?
C4 C3 C2 120.42(15) . . ?
C4 C3 H3 119.8 . . ?
C2 C3 H3 119.8 . . ?
C3 C4 C5 119.02(15) . . ?
C3 C4 H4 120.5 . . ?
C5 C4 H4 120.5 . . ?
C6 C5 C4 120.20(16) . . ?
C6 C5 H5 119.9 . . ?
C4 C5 H5 119.9 . . ?
C5 C6 C1 122.11(15) . . ?
C5 C6 H6 118.9 . . ?
C1 C6 H6 118.9 . . ?
C12 C7 C8 115.75(13) . . ?
C12 C7 B 125.17(13) . . ?
C8 C7 B 119.04(13) . . ?
C9 C8 C7 122.76(14) . . ?
C9 C8 H8 118.6 . . ?
C7 C8 H8 118.6 . . ?
C10 C9 C8 119.82(15) . . ?
C10 C9 H9 120.1 . . ?
C8 C9 H9 120.1 . . ?
C9 C10 C11 119.28(14) . . ?
C9 C10 H10 120.4 . . ?
C11 C10 H10 120.4 . . ?
C10 C11 C12 120.31(14) . . ?
C10 C11 H11 119.8 . . ?
C12 C11 H11 119.8 . . ?
C11 C12 C7 122.00(14) . . ?
C11 C12 H12 119.0 . . ?
C7 C12 H12 119.0 . . ?
C14 C13 C18 115.41(14) . . ?
C14 C13 B 123.86(13) . . ?
C18 C13 B 120.73(13) . . ?
C15 C14 C13 122.30(14) . . ?
C15 C14 H14 118.9 . . ?
C13 C14 H14 118.9 . . ?
C16 C15 C14 120.50(14) . . ?
C16 C15 H15 119.7 . . ?
C14 C15 H15 119.7 . . ?
C15 C16 C17 118.89(15) . . ?
C15 C16 H16 120.6 . . ?
C17 C16 H16 120.6 . . ?
C18 C17 C16 120.05(15) . . ?
C18 C17 H17 120.0 . . ?
C16 C17 H17 120.0 . . ?
C17 C18 C13 122.80(15) . . ?
C17 C18 H18 118.6 . . ?
C13 C18 H18 118.6 . . ?
N1 C19 C20 124.16(14) . . ?
N1 C19 H19 117.9 . . ?
C20 C19 H19 117.9 . . ?
C19 C20 C21 120.22(14) . . ?
C19 C20 H20 119.9 . . ?
C21 C20 H20 119.9 . . ?
N2 C21 C22 122.66(14) . . ?
N2 C21 C20 121.96(14) . . ?
C22 C21 C20 115.38(13) . . ?
C23 C22 C21 120.18(14) . . ?
C23 C22 H22 119.9 . . ?
C21 C22 H22 119.9 . . ?
N1 C23 C22 124.13(14) . . ?
N1 C23 H23 117.9 . . ?
C22 C23 H23 117.9 . . ?
N2 C24 H24A 109.5 . . ?
N2 C24 H24B 109.5 . . ?
H24A C24 H24B 109.5 . . ?
N2 C24 H24C 109.5 . . ?
H24A C24 H24C 109.5 . . ?
H24B C24 H24C 109.5 . . ?
N2 C25 H25A 109.5 . . ?
N2 C25 H25B 109.5 . . ?
H25A C25 H25B 109.5 . . ?
N2 C25 H25C 109.5 . . ?
H25A C25 H25C 109.5 . . ?
H25B C25 H25C 109.5 . . ?
C23 N1 C19 115.74(13) . . ?
C23 N1 B 125.17(12) . . ?
C19 N1 B 119.06(12) . . ?
C21 N2 C25 121.05(14) . . ?
C21 N2 C24 120.74(14) . . ?
C25 N2 C24 118.16(14) . . ?

loop_
_geom_bond_atom_site_label_1
_geom_bond_atom_site_label_2
_geom_bond_distance
_geom_bond_site_symmetry_2
_geom_bond_publ_flag
B C7 1.631(2) . ?
B C13 1.636(2) . ?
B N1 1.636(2) . ?
B C1 1.637(2) . ?
C1 C2 1.398(2) . ?
C1 C6 1.405(2) . ?
C2 C3 1.397(2) . ?
C2 H2 0.9500 . ?
C3 C4 1.380(3) . ?
C3 H3 0.9500 . ?
C4 C5 1.391(2) . ?
C4 H4 0.9500 . ?
C5 C6 1.388(2) . ?
C5 H5 0.9500 . ?
C6 H6 0.9500 . ?
C7 C12 1.399(2) . ?
C7 C8 1.405(2) . ?
C8 C9 1.390(2) . ?
C8 H8 0.9500 . ?
C9 C10 1.383(2) . ?
C9 H9 0.9500 . ?
C10 C11 1.385(2) . ?
C10 H10 0.9500 . ?
C11 C12 1.397(2) . ?
C11 H11 0.9500 . ?
C12 H12 0.9500 . ?
C13 C14 1.403(2) . ?
C13 C18 1.405(2) . ?
C14 C15 1.392(2) . ?
C14 H14 0.9500 . ?
C15 C16 1.383(2) . ?
C15 H15 0.9500 . ?
C16 C17 1.388(2) . ?
C16 H16 0.9500 . ?
C17 C18 1.387(2) . ?
C17 H17 0.9500 . ?
C18 H18 0.9500 . ?
C19 N1 1.3584(19) . ?
C19 C20 1.362(2) . ?
C19 H19 0.9500 . ?
C20 C21 1.413(2) . ?
C20 H20 0.9500 . ?
C21 N2 1.347(2) . ?
C21 C22 1.412(2) . ?
C22 C23 1.370(2) . ?
C22 H22 0.9500 . ?
C23 N1 1.3470(18) . ?
C23 H23 0.9500 . ?
C24 N2 1.454(2) . ?
C24 H24A 0.9800 . ?
C24 H24B 0.9800 . ?
C24 H24C 0.9800 . ?
C25 N2 1.452(2) . ?
C25 H25A 0.9800 . ?
C25 H25B 0.9800 . ?
C25 H25C 0.9800 . ?

loop_
_geom_torsion_atom_site_label_1
_geom_torsion_atom_site_label_2
_geom_torsion_atom_site_label_3
_geom_torsion_atom_site_label_4
_geom_torsion
_geom_torsion_site_symmetry_1
_geom_torsion_site_symmetry_2
_geom_torsion_site_symmetry_3
_geom_torsion_site_symmetry_4
_geom_torsion_publ_flag
C7 B C1 C2 -132.31(14) . . . . ?
C13 B C1 C2 -6.52(19) . . . . ?
N1 B C1 C2 108.52(15) . . . . ?
C7 B C1 C6 48.05(18) . . . . ?
C13 B C1 C6 173.84(13) . . . . ?
N1 B C1 C6 -71.12(16) . . . . ?
C6 C1 C2 C3 1.1(2) . . . . ?
B C1 C2 C3 -178.58(14) . . . . ?
C1 C2 C3 C4 1.0(2) . . . . ?
C2 C3 C4 C5 -1.5(2) . . . . ?
C3 C4 C5 C6 -0.2(2) . . . . ?
C4 C5 C6 C1 2.4(2) . . . . ?
C2 C1 C6 C5 -2.8(2) . . . . ?
B C1 C6 C5 176.86(14) . . . . ?
C13 B C7 C12 104.22(16) . . . . ?
N1 B C7 C12 -11.01(19) . . . . ?
C1 B C7 C12 -130.07(14) . . . . ?
C13 B C7 C8 -73.17(16) . . . . ?
N1 B C7 C8 171.60(12) . . . . ?
C1 B C7 C8 52.54(17) . . . . ?
C12 C7 C8 C9 -2.8(2) . . . . ?
B C7 C8 C9 174.79(14) . . . . ?
C7 C8 C9 C10 0.9(2) . . . . ?
C8 C9 C10 C11 1.7(2) . . . . ?
C9 C10 C11 C12 -2.2(2) . . . . ?
C10 C11 C12 C7 0.0(2) . . . . ?
C8 C7 C12 C11 2.4(2) . . . . ?
B C7 C12 C11 -175.10(13) . . . . ?
C7 B C13 C14 21.66(19) . . . . ?
N1 B C13 C14 139.25(14) . . . . ?
C1 B C13 C14 -103.44(15) . . . . ?
C7 B C13 C18 -159.50(13) . . . . ?
N1 B C13 C18 -41.91(17) . . . . ?
C1 B C13 C18 75.40(17) . . . . ?
C18 C13 C14 C15 0.8(2) . . . . ?
B C13 C14 C15 179.69(14) . . . . ?
C13 C14 C15 C16 1.3(2) . . . . ?
C14 C15 C16 C17 -2.3(2) . . . . ?
C15 C16 C17 C18 1.1(2) . . . . ?
C16 C17 C18 C13 1.2(3) . . . . ?
C14 C13 C18 C17 -2.0(2) . . . . ?
B C13 C18 C17 179.04(15) . . . . ?
N1 C19 C20 C21 -1.4(2) . . . . ?
C19 C20 C21 N2 -174.89(14) . . . . ?
C19 C20 C21 C22 4.3(2) . . . . ?
N2 C21 C22 C23 175.39(14) . . . . ?
C20 C21 C22 C23 -3.8(2) . . . . ?
C21 C22 C23 N1 0.3(2) . . . . ?
C22 C23 N1 C19 2.8(2) . . . . ?
C22 C23 N1 B -175.15(13) . . . . ?
C20 C19 N1 C23 -2.2(2) . . . . ?
C20 C19 N1 B 175.83(14) . . . . ?
C7 B N1 C23 -110.20(15) . . . . ?
C13 B N1 C23 129.92(14) . . . . ?
C1 B N1 C23 10.29(18) . . . . ?
C7 B N1 C19 71.96(15) . . . . ?
C13 B N1 C19 -47.92(16) . . . . ?
C1 B N1 C19 -167.55(12) . . . . ?
C22 C21 N2 C25 176.04(16) . . . . ?
C20 C21 N2 C25 -4.8(2) . . . . ?
C22 C21 N2 C24 -1.3(2) . . . . ?
C20 C21 N2 C24 177.86(15) . . . . ?
